data_4071177
loop_
_publ_author_name
'Arii, Hidekazu'
'Takahashi, Makiko'
'Noda, Aki'
'Nanjo, Masato'
'Mochida, Kunio'

_publ_section_title
;
 Spectroscopic and Structural Studies of Thermally Unstable Intermediates
 Generated in the Reaction of [Pt(PPh3)2(\h2-C2H4)] with Dihydrodisilanes
;
_journal_issue 8
_journal_name_full Organometallics
_journal_page_first 1929
_journal_paper_doi 10.1021/om800012s
_journal_volume 27
_journal_year 2008
_chemical_formula_sum 'C65 H67 P3 Pt2 Si2'
_chemical_formula_weight 1387.46
_chemical_name_systematic
; 
 ? 
;
_space_group_IT_number 14
_symmetry_cell_setting monoclinic
_symmetry_space_group_name_Hall '-P 2ybc'
_symmetry_space_group_name_H-M 'P 1 21/c 1'
_atom_sites_solution_hydrogens geom
_atom_sites_solution_primary direct
_atom_sites_solution_secondary difmap
_audit_creation_method SHELXL-97
_cell_angle_alpha 90.00
_cell_angle_beta 106.959(3)
_cell_angle_gamma 90.00
_cell_formula_units_Z 4
_cell_length_a 16.7770(7)
_cell_length_b 21.2150(9)
_cell_length_c 16.8200(5)
_cell_measurement_reflns_used 52978
_cell_measurement_temperature 120
_cell_measurement_theta_max 27.96
_cell_measurement_theta_min 2.25
_cell_volume 5726.3(4)
_computing_cell_refinement 'HKL Scalepack'
_computing_data_collection 'DIP Image plate'
_computing_molecular_graphics 'Ortep (Johnson, 1976)'
_computing_structure_refinement 'SHELXL-97 (Sheldrick, 1997)'
_computing_structure_solution 'SHELXS-97 (Sheldrick, 1990)'
_diffrn_ambient_temperature 120
_diffrn_measured_fraction_theta_full 0.993
_diffrn_measured_fraction_theta_max 0.993
_diffrn_measurement_device_type KappaCCD
_diffrn_measurement_method IP
_diffrn_radiation_monochromator graphite
_diffrn_radiation_source 'fine-focus sealed tube'
_diffrn_radiation_type MoK\a
_diffrn_radiation_wavelength 0.71073
_diffrn_reflns_av_R_equivalents 0.041
_diffrn_reflns_av_sigmaI/netI 0.0309
_diffrn_reflns_limit_h_max 22
_diffrn_reflns_limit_h_min 0
_diffrn_reflns_limit_k_max 27
_diffrn_reflns_limit_k_min 0
_diffrn_reflns_limit_l_max 21
_diffrn_reflns_limit_l_min -22
_diffrn_reflns_number 52978
_diffrn_reflns_theta_full 27.96
_diffrn_reflns_theta_max 27.96
_diffrn_reflns_theta_min 2.25
_exptl_absorpt_coefficient_mu 5.046
_exptl_absorpt_correction_type none
_exptl_crystal_colour yellow
_exptl_crystal_density_diffrn 1.609
_exptl_crystal_density_meas ?
_exptl_crystal_density_method 'not measured'
_exptl_crystal_description block
_exptl_crystal_F_000 2744
_exptl_crystal_size_max 0.25
_exptl_crystal_size_mid 0.25
_exptl_crystal_size_min 0.25
_refine_diff_density_max 1.169
_refine_diff_density_min -2.904
_refine_diff_density_rms 0.169
_refine_ls_extinction_method none
_refine_ls_goodness_of_fit_ref 1.025
_refine_ls_hydrogen_treatment mixed
_refine_ls_matrix_type full
_refine_ls_number_parameters 655
_refine_ls_number_reflns 13701
_refine_ls_number_restraints 0
_refine_ls_restrained_S_all 1.025
_refine_ls_R_factor_all 0.0478
_refine_ls_R_factor_gt 0.0404
_refine_ls_shift/su_max 0.003
_refine_ls_shift/su_mean 0.000
_refine_ls_structure_factor_coef Fsqd
_refine_ls_weighting_details 'calc w=1/[\s^2^(Fo^2^)+(0.0900P)^2^+3.0000P] where P=(Fo^2^+2Fc^2^)/3'
_refine_ls_weighting_scheme calc
_refine_ls_wR_factor_gt 0.1117
_refine_ls_wR_factor_ref 0.1186
_reflns_number_gt 12005
_reflns_number_total 13701
_reflns_threshold_expression >2sigma(I)
_cod_data_source_file om800012s-file002.cif
_cod_data_source_block Complex_5b
_cod_depositor_comments
;
The following automatic conversions were performed:

'_symmetry_cell_setting' value 'Monoclinic' changed to 'monoclinic'
according to /home/saulius/struct/CIF-dictionaries/cif_core.dic
dictionary named 'cif_core.dic' version 2.4.1 from 2010-06-29.

Automatic conversion script
Id: cif_fix_values 1715 2011-07-08 13:25:40Z adriana 

The following automatic conversions were performed:

'_exptl_crystal_density_meas' value 'not measured' was changed to '?'
- the value is perceived as not measured.

Automatic conversion script
Id: cif_fix_values 3008 2015-01-20 13:52:24Z robertas 
;
_cod_original_sg_symbol_H-M 'P 21/c        '
_cod_database_code 4071177

loop_
_symmetry_equiv_pos_as_xyz
'x, y, z'
'-x, y+1/2, -z+1/2'
'-x, -y, -z'
'x, -y-1/2, z-1/2'

loop_
_atom_site_label
_atom_site_type_symbol
_atom_site_fract_x
_atom_site_fract_y
_atom_site_fract_z
_atom_site_U_iso_or_equiv
_atom_site_adp_type
_atom_site_occupancy
_atom_site_symmetry_multiplicity
_atom_site_calc_flag
_atom_site_refinement_flags
Pt1 Pt 0.222059(10) 0.462402(7) 0.291664(10) 0.02128(6) Uani 1 1 d .
H1 H 0.154(3) 0.438(2) 0.212(3) 0.026 Uiso 1 1 d .
Pt2 Pt 0.265394(10) 0.572553(8) 0.228418(10) 0.02309(6) Uani 1 1 d .
H2 H 0.338(3) 0.605(3) 0.304(3) 0.028 Uiso 1 1 d .
P1 P 0.28853(7) 0.36796(5) 0.29668(7) 0.0233(2) Uani 1 1 d .
P2 P 0.13188(7) 0.47547(5) 0.37249(7) 0.0230(2) Uani 1 1 d .
P3 P 0.25153(7) 0.65048(5) 0.13509(7) 0.0237(2) Uani 1 1 d .
Si1 Si 0.15397(8) 0.50888(6) 0.15465(8) 0.0245(2) Uani 1 1 d .
Si2 Si 0.33654(8) 0.52523(6) 0.36137(8) 0.0247(2) Uani 1 1 d .
C11 C 0.3296(3) 0.3537(2) 0.2076(3) 0.0272(9) Uani 1 1 d .
C12 C 0.3623(3) 0.4043(3) 0.1742(3) 0.0328(10) Uani 1 1 d .
H12 H 0.3649 0.4452 0.1991 0.039 Uiso 1 1 d R
C13 C 0.3915(4) 0.3958(3) 0.1062(3) 0.0399(12) Uani 1 1 d .
H13 H 0.4152 0.4305 0.0843 0.048 Uiso 1 1 d R
C14 C 0.3880(4) 0.3378(3) 0.0687(3) 0.0423(13) Uani 1 1 d .
H14 H 0.4083 0.3327 0.0213 0.051 Uiso 1 1 d R
C15 C 0.3550(3) 0.2873(3) 0.1000(3) 0.0401(12) Uani 1 1 d .
H15 H 0.3501 0.2470 0.0730 0.048 Uiso 1 1 d R
C16 C 0.3272(3) 0.2943(3) 0.1712(3) 0.0347(11) Uani 1 1 d .
H16 H 0.3073 0.2587 0.1950 0.042 Uiso 1 1 d R
C17 C 0.2196(3) 0.2995(2) 0.2902(3) 0.0256(9) Uani 1 1 d .
C18 C 0.2257(3) 0.2589(2) 0.3574(3) 0.0313(10) Uani 1 1 d .
H18 H 0.2680 0.2658 0.4091 0.038 Uiso 1 1 d R
C19 C 0.1696(4) 0.2095(3) 0.3494(4) 0.0402(12) Uani 1 1 d .
H19 H 0.1746 0.1805 0.3944 0.048 Uiso 1 1 d R
C20 C 0.1064(4) 0.1996(3) 0.2764(4) 0.0401(12) Uani 1 1 d .
H20 H 0.0673 0.1659 0.2729 0.048 Uiso 1 1 d R
C21 C 0.0995(3) 0.2400(3) 0.2094(3) 0.0370(11) Uani 1 1 d .
H21 H 0.0570 0.2331 0.1578 0.044 Uiso 1 1 d R
C22 C 0.1548(3) 0.2896(2) 0.2166(3) 0.0320(10) Uani 1 1 d .
H22 H 0.1482 0.3177 0.1704 0.038 Uiso 1 1 d R
C23 C 0.3760(3) 0.3460(2) 0.3873(3) 0.0280(9) Uani 1 1 d .
C24 C 0.4414(3) 0.3081(2) 0.3796(3) 0.0317(10) Uani 1 1 d .
H24 H 0.4426 0.2943 0.3256 0.038 Uiso 1 1 d R
C25 C 0.5040(3) 0.2901(3) 0.4511(4) 0.0411(12) Uani 1 1 d .
H25 H 0.5487 0.2634 0.4463 0.049 Uiso 1 1 d R
C26 C 0.5024(4) 0.3105(3) 0.5290(4) 0.0403(12) Uani 1 1 d .
H26 H 0.5460 0.2982 0.5776 0.048 Uiso 1 1 d R
C27 C 0.4375(3) 0.3485(2) 0.5363(3) 0.0364(11) Uani 1 1 d .
H27 H 0.4358 0.3626 0.5900 0.044 Uiso 1 1 d R
C28 C 0.3751(3) 0.3662(2) 0.4650(3) 0.0316(10) Uani 1 1 d .
H28 H 0.3309 0.3930 0.4704 0.038 Uiso 1 1 d R
C29 C 0.1614(3) 0.4327(2) 0.4722(3) 0.0257(9) Uani 1 1 d .
C30 C 0.2177(4) 0.4593(2) 0.5421(3) 0.0367(11) Uani 1 1 d .
H30 H 0.2367 0.5016 0.5393 0.044 Uiso 1 1 d R
C31 C 0.2460(4) 0.4252(2) 0.6156(3) 0.0357(11) Uani 1 1 d .
H31 H 0.2854 0.4435 0.6633 0.043 Uiso 1 1 d R
C32 C 0.2199(4) 0.3650(3) 0.6214(4) 0.0429(13) Uani 1 1 d .
H32 H 0.2385 0.3430 0.6734 0.051 Uiso 1 1 d R
C33 C 0.1670(5) 0.3374(3) 0.5521(4) 0.0590(19) Uani 1 1 d .
H33 H 0.1492 0.2946 0.5542 0.071 Uiso 1 1 d R
C34 C 0.1377(4) 0.3702(3) 0.4772(3) 0.0413(13) Uani 1 1 d .
H34 H 0.1009 0.3504 0.4291 0.050 Uiso 1 1 d R
C35 C 0.1135(3) 0.5558(2) 0.4048(3) 0.0259(9) Uani 1 1 d .
C36 C 0.1274(3) 0.6064(2) 0.3580(3) 0.0293(9) Uani 1 1 d .
H36 H 0.1462 0.5988 0.3101 0.035 Uiso 1 1 d R
C37 C 0.1145(3) 0.6686(2) 0.3800(3) 0.0345(11) Uani 1 1 d .
H37 H 0.1236 0.7031 0.3466 0.041 Uiso 1 1 d R
C38 C 0.0884(4) 0.6798(2) 0.4490(3) 0.0375(12) Uani 1 1 d .
H38 H 0.0803 0.7223 0.4648 0.045 Uiso 1 1 d R
C39 C 0.0738(4) 0.6292(3) 0.4965(3) 0.0407(12) Uani 1 1 d .
H39 H 0.0549 0.6372 0.5443 0.049 Uiso 1 1 d R
C40 C 0.0860(3) 0.5676(2) 0.4736(3) 0.0333(11) Uani 1 1 d .
H40 H 0.0759 0.5331 0.5064 0.040 Uiso 1 1 d R
C41 C 0.0246(3) 0.4464(2) 0.3234(3) 0.0271(9) Uani 1 1 d .
C42 C 0.0150(3) 0.3890(2) 0.2815(3) 0.0323(10) Uani 1 1 d .
H42 H 0.0632 0.3663 0.2777 0.039 Uiso 1 1 d R
C43 C -0.0640(4) 0.3637(3) 0.2451(3) 0.0402(12) Uani 1 1 d .
H43 H -0.0698 0.3240 0.2165 0.048 Uiso 1 1 d R
C44 C -0.1344(3) 0.3966(3) 0.2487(4) 0.0429(13) Uani 1 1 d .
H44 H -0.1889 0.3798 0.2227 0.052 Uiso 1 1 d R
C45 C -0.1256(3) 0.4537(3) 0.2906(4) 0.0418(13) Uani 1 1 d .
H45 H -0.1742 0.4755 0.2952 0.050 Uiso 1 1 d R
C46 C -0.0466(3) 0.4791(3) 0.3274(3) 0.0342(10) Uani 1 1 d .
H46 H -0.0411 0.5191 0.3552 0.041 Uiso 1 1 d R
C47 C 0.2987(3) 0.7273(2) 0.1722(3) 0.0260(9) Uani 1 1 d .
C48 C 0.3754(3) 0.7278(2) 0.2340(3) 0.0295(9) Uani 1 1 d .
H48 H 0.3985 0.6893 0.2611 0.035 Uiso 1 1 d R
C49 C 0.4200(3) 0.7837(3) 0.2566(3) 0.0367(11) Uani 1 1 d .
H49 H 0.4722 0.7831 0.2996 0.044 Uiso 1 1 d R
C50 C 0.3883(4) 0.8395(3) 0.2174(4) 0.0394(12) Uani 1 1 d .
H50 H 0.4201 0.8777 0.2308 0.047 Uiso 1 1 d R
C51 C 0.3109(4) 0.8409(3) 0.1580(4) 0.0409(12) Uani 1 1 d .
H51 H 0.2876 0.8801 0.1332 0.049 Uiso 1 1 d R
C52 C 0.2665(3) 0.7845(2) 0.1343(3) 0.0355(11) Uani 1 1 d .
H52 H 0.2139 0.7850 0.0919 0.043 Uiso 1 1 d R
C53 C 0.3007(3) 0.6371(2) 0.0525(3) 0.0275(9) Uani 1 1 d .
C54 C 0.3548(4) 0.5876(3) 0.0584(4) 0.0375(11) Uani 1 1 d .
H54 H 0.3610 0.5571 0.1018 0.045 Uiso 1 1 d R
C55 C 0.4020(4) 0.5813(3) 0.0033(4) 0.0458(14) Uani 1 1 d .
H55 H 0.4401 0.5466 0.0093 0.055 Uiso 1 1 d R
C56 C 0.3922(4) 0.6253(3) -0.0603(3) 0.0424(13) Uani 1 1 d .
H56 H 0.4248 0.6216 -0.0984 0.051 Uiso 1 1 d R
C57 C 0.3367(3) 0.6739(3) -0.0690(3) 0.0384(12) Uani 1 1 d .
H57 H 0.3292 0.7032 -0.1142 0.046 Uiso 1 1 d R
C58 C 0.2916(3) 0.6809(2) -0.0126(3) 0.0330(10) Uani 1 1 d .
H58 H 0.2538 0.7157 -0.0176 0.040 Uiso 1 1 d R
C59 C 0.1434(3) 0.6705(2) 0.0791(3) 0.0266(9) Uani 1 1 d .
C60 C 0.1046(3) 0.6454(2) 0.0005(3) 0.0296(9) Uani 1 1 d .
H60 H 0.1374 0.6226 -0.0282 0.036 Uiso 1 1 d R
C61 C 0.0197(3) 0.6534(2) -0.0351(3) 0.0321(10) Uani 1 1 d .
H61 H -0.0072 0.6355 -0.0886 0.038 Uiso 1 1 d R
C62 C -0.0273(3) 0.6876(2) 0.0048(3) 0.0346(11) Uani 1 1 d .
H62 H -0.0862 0.6925 -0.0202 0.042 Uiso 1 1 d R
C63 C 0.0117(3) 0.7144(3) 0.0822(3) 0.0344(11) Uani 1 1 d .
H63 H -0.0194 0.7399 0.1097 0.041 Uiso 1 1 d R
C64 C 0.0963(3) 0.7048(2) 0.1198(3) 0.0321(10) Uani 1 1 d .
H64 H 0.1229 0.7218 0.1740 0.038 Uiso 1 1 d R
C65 C 0.1607(3) 0.4725(3) 0.0542(3) 0.0330(10) Uani 1 1 d .
H65A H 0.1300 0.4979 0.0082 0.040 Uiso 1 1 d R
H65B H 0.1375 0.4308 0.0488 0.040 Uiso 1 1 d R
H65C H 0.2180 0.4703 0.0546 0.040 Uiso 1 1 d R
C66 C 0.0425(3) 0.5355(2) 0.1349(3) 0.0325(10) Uani 1 1 d .
H66A H 0.0224 0.5528 0.0799 0.039 Uiso 1 1 d R
H66B H 0.0398 0.5671 0.1748 0.039 Uiso 1 1 d R
H66C H 0.0087 0.5001 0.1399 0.039 Uiso 1 1 d R
C67 C 0.4460(3) 0.4948(2) 0.3799(3) 0.0318(10) Uani 1 1 d .
H67A H 0.4848 0.5261 0.4090 0.038 Uiso 1 1 d R
H67B H 0.4555 0.4859 0.3274 0.038 Uiso 1 1 d R
H67C H 0.4534 0.4569 0.4125 0.038 Uiso 1 1 d R
C68 C 0.3413(3) 0.5656(2) 0.4634(3) 0.0337(11) Uani 1 1 d .
H68A H 0.3923 0.5890 0.4823 0.040 Uiso 1 1 d R
H68B H 0.3392 0.5345 0.5042 0.040 Uiso 1 1 d R
H68C H 0.2949 0.5939 0.4551 0.040 Uiso 1 1 d R
C69 C 0.3398(4) 0.0634(3) 0.3441(3) 0.0401(12) Uani 1 1 d .
C70 C 0.3763(4) 0.0125(3) 0.3152(4) 0.0454(13) Uani 1 1 d .
H70 H 0.3559 -0.0293 0.3197 0.055 Uiso 1 1 d R
C71 C 0.4419(4) 0.0223(3) 0.2810(4) 0.0417(12) Uani 1 1 d .
H71 H 0.4671 -0.0130 0.2617 0.050 Uiso 1 1 d R
C72 C 0.4714(4) 0.0824(3) 0.2742(4) 0.0396(12) Uani 1 1 d .
H72 H 0.5160 0.0884 0.2499 0.047 Uiso 1 1 d R
C73 C 0.4350(4) 0.1327(3) 0.3027(4) 0.0459(13) Uani 1 1 d .
H73 H 0.4544 0.1749 0.2990 0.055 Uiso 1 1 d R
C74 C 0.3702(4) 0.1229(3) 0.3366(4) 0.0438(13) Uani 1 1 d .
H74 H 0.3467 0.1588 0.3563 0.053 Uiso 1 1 d R
C75 C 0.2693(4) 0.0528(4) 0.3792(4) 0.0541(16) Uani 1 1 d .
H75A H 0.2513 0.0925 0.3955 0.065 Uiso 1 1 d R
H75B H 0.2874 0.0258 0.4268 0.065 Uiso 1 1 d R
H75C H 0.2238 0.0333 0.3382 0.065 Uiso 1 1 d R

loop_
_atom_site_aniso_label
_atom_site_aniso_U_11
_atom_site_aniso_U_22
_atom_site_aniso_U_33
_atom_site_aniso_U_23
_atom_site_aniso_U_13
_atom_site_aniso_U_12
Pt1 0.02114(9) 0.02038(9) 0.02255(9) 0.00063(5) 0.00675(7) 0.00055(5)
Pt2 0.02219(10) 0.02243(9) 0.02443(10) 0.00220(6) 0.00646(7) -0.00067(6)
P1 0.0231(5) 0.0208(5) 0.0257(5) -0.0003(4) 0.0068(4) 0.0021(4)
P2 0.0239(5) 0.0213(5) 0.0249(5) -0.0023(4) 0.0089(4) 0.0000(4)
P3 0.0235(5) 0.0232(5) 0.0239(5) 0.0024(4) 0.0059(4) -0.0011(4)
Si1 0.0219(6) 0.0247(6) 0.0249(6) 0.0028(5) 0.0036(4) -0.0018(5)
Si2 0.0243(6) 0.0244(6) 0.0239(6) 0.0017(5) 0.0048(5) -0.0021(5)
C11 0.026(2) 0.033(2) 0.0209(19) -0.0041(17) 0.0053(16) 0.0067(18)
C12 0.026(2) 0.041(3) 0.032(2) -0.001(2) 0.0096(19) 0.005(2)
C13 0.036(3) 0.053(3) 0.035(3) 0.008(2) 0.016(2) 0.008(2)
C14 0.037(3) 0.061(4) 0.032(3) -0.002(2) 0.016(2) 0.013(3)
C15 0.032(3) 0.050(3) 0.037(3) -0.016(2) 0.008(2) 0.009(2)
C16 0.035(3) 0.037(3) 0.032(2) -0.008(2) 0.009(2) 0.006(2)
C17 0.028(2) 0.0196(19) 0.031(2) 0.0010(16) 0.0124(18) 0.0037(16)
C18 0.029(2) 0.032(2) 0.034(2) 0.0019(19) 0.0120(19) -0.0010(19)
C19 0.040(3) 0.033(3) 0.051(3) 0.004(2) 0.018(2) -0.004(2)
C20 0.035(3) 0.034(3) 0.054(3) -0.007(2) 0.017(2) -0.010(2)
C21 0.037(3) 0.039(3) 0.036(3) -0.015(2) 0.011(2) -0.008(2)
C22 0.029(2) 0.027(2) 0.037(2) -0.0071(19) 0.0055(19) -0.0005(19)
C23 0.024(2) 0.026(2) 0.033(2) 0.0041(18) 0.0061(18) -0.0042(17)
C24 0.024(2) 0.032(2) 0.034(2) 0.0058(19) 0.0014(19) 0.0019(18)
C25 0.030(3) 0.039(3) 0.049(3) 0.012(2) 0.002(2) 0.009(2)
C26 0.036(3) 0.040(3) 0.039(3) 0.011(2) 0.002(2) -0.007(2)
C27 0.040(3) 0.035(3) 0.031(2) 0.006(2) 0.004(2) -0.008(2)
C28 0.034(2) 0.029(2) 0.031(2) 0.0004(19) 0.0076(19) -0.0023(19)
C29 0.023(2) 0.025(2) 0.032(2) 0.0023(17) 0.0117(18) 0.0030(16)
C30 0.038(3) 0.033(3) 0.036(3) 0.007(2) 0.007(2) -0.007(2)
C31 0.037(3) 0.038(3) 0.029(2) -0.001(2) 0.004(2) 0.000(2)
C32 0.054(3) 0.035(3) 0.036(3) 0.010(2) 0.007(2) -0.001(2)
C33 0.080(5) 0.035(3) 0.050(4) 0.018(3) 0.000(3) -0.016(3)
C34 0.051(3) 0.034(3) 0.032(3) 0.001(2) 0.003(2) -0.012(2)
C35 0.023(2) 0.026(2) 0.028(2) -0.0016(18) 0.0062(17) 0.0015(17)
C36 0.032(2) 0.021(2) 0.034(2) -0.0005(18) 0.0089(19) 0.0012(18)
C37 0.037(3) 0.023(2) 0.039(3) 0.0006(19) 0.005(2) 0.0030(19)
C38 0.041(3) 0.028(2) 0.039(3) -0.005(2) 0.006(2) 0.009(2)
C39 0.042(3) 0.041(3) 0.037(3) -0.008(2) 0.009(2) 0.008(2)
C40 0.035(3) 0.031(2) 0.035(3) -0.0050(19) 0.011(2) 0.003(2)
C41 0.025(2) 0.031(2) 0.026(2) 0.0023(18) 0.0080(17) -0.0008(18)
C42 0.030(2) 0.033(2) 0.035(2) -0.005(2) 0.012(2) -0.007(2)
C43 0.037(3) 0.045(3) 0.040(3) -0.007(2) 0.013(2) -0.014(2)
C44 0.027(2) 0.060(4) 0.039(3) -0.009(3) 0.006(2) -0.009(2)
C45 0.025(2) 0.057(3) 0.043(3) -0.003(3) 0.009(2) 0.001(2)
C46 0.029(2) 0.038(3) 0.034(2) -0.007(2) 0.007(2) 0.001(2)
C47 0.031(2) 0.026(2) 0.026(2) -0.0020(17) 0.0157(18) -0.0025(18)
C48 0.026(2) 0.035(2) 0.027(2) -0.0004(18) 0.0067(18) -0.0009(18)
C49 0.033(3) 0.039(3) 0.037(3) -0.007(2) 0.009(2) -0.010(2)
C50 0.046(3) 0.033(3) 0.043(3) -0.009(2) 0.019(2) -0.012(2)
C51 0.050(3) 0.029(2) 0.045(3) 0.004(2) 0.015(3) -0.006(2)
C52 0.037(3) 0.029(2) 0.037(3) 0.001(2) 0.007(2) -0.003(2)
C53 0.023(2) 0.032(2) 0.028(2) -0.0039(18) 0.0074(17) -0.0079(18)
C54 0.038(3) 0.036(3) 0.041(3) 0.001(2) 0.014(2) 0.005(2)
C55 0.043(3) 0.056(4) 0.043(3) -0.002(3) 0.019(3) 0.008(3)
C56 0.043(3) 0.052(3) 0.038(3) -0.006(2) 0.021(2) -0.008(3)
C57 0.037(3) 0.050(3) 0.028(2) 0.006(2) 0.010(2) -0.010(2)
C58 0.035(3) 0.037(3) 0.029(2) 0.001(2) 0.0120(19) -0.001(2)
C59 0.028(2) 0.026(2) 0.026(2) 0.0049(17) 0.0082(17) -0.0035(17)
C60 0.031(2) 0.027(2) 0.029(2) 0.0049(18) 0.0060(18) -0.0008(18)
C61 0.030(2) 0.027(2) 0.035(3) 0.0048(19) 0.002(2) -0.0031(19)
C62 0.024(2) 0.037(3) 0.038(3) 0.009(2) 0.0019(19) 0.0012(19)
C63 0.028(2) 0.038(3) 0.040(3) 0.009(2) 0.015(2) 0.004(2)
C64 0.028(2) 0.032(2) 0.035(2) 0.0025(19) 0.0074(19) 0.0006(19)
C65 0.039(3) 0.038(3) 0.022(2) -0.0026(19) 0.0077(19) -0.002(2)
C66 0.027(2) 0.036(3) 0.034(2) 0.009(2) 0.0083(19) -0.0021(19)
C67 0.024(2) 0.037(3) 0.031(2) 0.004(2) 0.0032(18) -0.0009(19)
C68 0.031(3) 0.039(3) 0.028(2) -0.004(2) 0.0034(19) -0.009(2)
C69 0.036(3) 0.051(3) 0.032(3) 0.000(2) 0.007(2) 0.003(2)
C70 0.048(3) 0.041(3) 0.049(3) 0.005(3) 0.016(3) 0.002(3)
C71 0.046(3) 0.041(3) 0.041(3) 0.003(2) 0.017(2) 0.011(2)
C72 0.037(3) 0.045(3) 0.039(3) 0.003(2) 0.013(2) 0.005(2)
C73 0.051(3) 0.036(3) 0.051(3) -0.001(2) 0.014(3) 0.003(3)
C74 0.048(3) 0.045(3) 0.038(3) -0.008(2) 0.012(2) 0.010(3)
C75 0.047(4) 0.063(4) 0.055(4) 0.000(3) 0.018(3) 0.007(3)

loop_
_atom_type_symbol
_atom_type_description
_atom_type_scat_dispersion_real
_atom_type_scat_dispersion_imag
_atom_type_scat_source
C C 0.0033 0.0016 'International Tables Vol C Tables 4.2.6.8 and 6.1.1.4'
H H 0.0000 0.0000 'International Tables Vol C Tables 4.2.6.8 and 6.1.1.4'
P P 0.1023 0.0942 'International Tables Vol C Tables 4.2.6.8 and 6.1.1.4'
Pt Pt -1.7033 8.3905 'International Tables Vol C Tables 4.2.6.8 and 6.1.1.4'
Si Si 0.0817 0.0704 'International Tables Vol C Tables 4.2.6.8 and 6.1.1.4'

loop_
_geom_angle_atom_site_label_1
_geom_angle_atom_site_label_2
_geom_angle_atom_site_label_3
_geom_angle
P1 Pt1 P2 118.49(4)
P1 Pt1 Si2 99.21(4)
P2 Pt1 Si2 102.53(4)
P1 Pt1 Si1 118.35(4)
P2 Pt1 Si1 107.23(4)
Si2 Pt1 Si1 109.18(4)
P1 Pt1 Pt2 125.34(3)
P2 Pt1 Pt2 114.51(3)
Si2 Pt1 Pt2 56.07(3)
Si1 Pt1 Pt2 53.15(3)
P1 Pt1 H1 88.0(19)
P2 Pt1 H1 96(2)
Si2 Pt1 H1 154(2)
Si1 Pt1 H1 46.5(19)
Pt2 Pt1 H1 99.2(19)
P3 Pt2 Si1 98.63(4)
P3 Pt2 Si2 150.80(4)
Si1 Pt2 Si2 110.57(4)
P3 Pt2 Pt1 155.59(3)
Si1 Pt2 Pt1 57.04(3)
Si2 Pt2 Pt1 53.57(3)
P3 Pt2 H2 97.8(19)
Si1 Pt2 H2 162.2(19)
Si2 Pt2 H2 53.3(19)
Pt1 Pt2 H2 106.2(19)
C17 P1 C23 100.6(2)
C17 P1 C11 101.5(2)
C23 P1 C11 103.5(2)
C17 P1 Pt1 113.54(15)
C23 P1 Pt1 121.05(16)
C11 P1 Pt1 114.07(16)
C35 P2 C29 102.2(2)
C35 P2 C41 102.4(2)
C29 P2 C41 102.1(2)
C35 P2 Pt1 118.42(16)
C29 P2 Pt1 115.15(15)
C41 P2 Pt1 114.38(15)
C53 P3 C59 104.1(2)
C53 P3 C47 98.6(2)
C59 P3 C47 103.4(2)
C53 P3 Pt2 115.97(16)
C59 P3 Pt2 114.54(15)
C47 P3 Pt2 117.95(15)
C66 Si1 C65 106.2(2)
C66 Si1 Pt2 121.09(17)
C65 Si1 Pt2 117.46(18)
C66 Si1 Pt1 116.79(16)
C65 Si1 Pt1 122.76(17)
Pt2 Si1 Pt1 69.80(3)
C66 Si1 H1 101.2(18)
C65 Si1 H1 98.4(17)
Pt2 Si1 H1 108.9(17)
Pt1 Si1 H1 39.6(17)
C67 Si2 C68 102.9(2)
C67 Si2 Pt1 120.17(17)
C68 Si2 Pt1 121.31(17)
C67 Si2 Pt2 119.22(16)
C68 Si2 Pt2 121.76(18)
Pt1 Si2 Pt2 70.36(3)
C67 Si2 H2 103.2(16)
C68 Si2 H2 93.1(16)
Pt1 Si2 H2 111.6(16)
Pt2 Si2 H2 42.0(15)
C12 C11 C16 118.9(4)
C12 C11 P1 118.9(4)
C16 C11 P1 122.2(4)
C13 C12 C11 120.6(5)
C13 C12 H12 119.7
C11 C12 H12 119.7
C14 C13 C12 121.2(6)
C14 C13 H13 118.6
C12 C13 H13 120.3
C13 C14 C15 119.2(5)
C13 C14 H14 120.2
C15 C14 H14 120.6
C14 C15 C16 120.6(5)
C14 C15 H15 119.8
C16 C15 H15 119.5
C11 C16 C15 119.5(5)
C11 C16 H16 119.8
C15 C16 H16 120.7
C18 C17 C22 118.3(4)
C18 C17 P1 122.7(4)
C22 C17 P1 118.8(4)
C19 C18 C17 119.9(5)
C19 C18 H18 120.3
C17 C18 H18 119.8
C20 C19 C18 121.5(5)
C20 C19 H19 118.1
C18 C19 H19 120.4
C19 C20 C21 119.1(5)
C19 C20 H20 120.0
C21 C20 H20 120.9
C22 C21 C20 120.0(5)
C22 C21 H21 119.9
C20 C21 H21 120.1
C21 C22 C17 121.2(5)
C21 C22 H22 119.0
C17 C22 H22 119.9
C28 C23 C24 119.5(4)
C28 C23 P1 118.6(4)
C24 C23 P1 121.8(4)
C23 C24 C25 119.4(5)
C23 C24 H24 119.7
C25 C24 H24 120.8
C26 C25 C24 120.6(5)
C26 C25 H25 119.5
C24 C25 H25 119.9
C27 C26 C25 119.7(5)
C27 C26 H26 120.4
C25 C26 H26 119.9
C26 C27 C28 119.5(5)
C26 C27 H27 120.2
C28 C27 H27 120.2
C23 C28 C27 121.2(5)
C23 C28 H28 119.7
C27 C28 H28 119.1
C34 C29 C30 117.9(5)
C34 C29 P2 121.2(4)
C30 C29 P2 120.3(4)
C31 C30 C29 120.8(5)
C31 C30 H30 119.9
C29 C30 H30 119.3
C32 C31 C30 121.1(5)
C32 C31 H31 118.5
C30 C31 H31 120.4
C31 C32 C33 118.7(5)
C31 C32 H32 119.7
C33 C32 H32 121.6
C32 C33 C34 121.5(5)
C32 C33 H33 120.2
C34 C33 H33 118.2
C29 C34 C33 119.8(5)
C29 C34 H34 119.4
C33 C34 H34 120.8
C40 C35 C36 119.0(4)
C40 C35 P2 122.5(4)
C36 C35 P2 118.5(4)
C35 C36 C37 120.8(5)
C35 C36 H36 119.9
C37 C36 H36 119.4
C38 C37 C36 119.7(5)
C38 C37 H37 120.3
C36 C37 H37 119.9
C37 C38 C39 120.0(5)
C37 C38 H38 120.1
C39 C38 H38 119.8
C40 C39 C38 119.7(5)
C40 C39 H39 120.5
C38 C39 H39 119.8
C35 C40 C39 120.7(5)
C35 C40 H40 119.9
C39 C40 H40 119.4
C42 C41 C46 118.8(4)
C42 C41 P2 118.1(4)
C46 C41 P2 123.1(4)
C41 C42 C43 120.9(5)
C41 C42 H42 119.8
C43 C42 H42 119.3
C44 C43 C42 119.9(5)
C44 C43 H43 120.0
C42 C43 H43 120.1
C45 C44 C43 119.7(5)
C45 C44 H44 120.2
C43 C44 H44 120.1
C44 C45 C46 120.6(5)
C44 C45 H45 119.6
C46 C45 H45 119.8
C45 C46 C41 120.1(5)
C45 C46 H46 120.1
C41 C46 H46 119.9
C48 C47 C52 118.7(4)
C48 C47 P3 118.1(4)
C52 C47 P3 122.8(4)
C49 C48 C47 120.9(5)
C49 C48 H48 118.9
C47 C48 H48 120.2
C50 C49 C48 119.8(5)
C50 C49 H49 120.7
C48 C49 H49 119.5
C49 C50 C51 120.7(5)
C49 C50 H50 119.9
C51 C50 H50 119.4
C50 C51 C52 119.5(5)
C50 C51 H51 120.5
C52 C51 H51 120.0
C47 C52 C51 120.4(5)
C47 C52 H52 119.6
C51 C52 H52 120.0
C54 C53 C58 118.7(5)
C54 C53 P3 119.9(4)
C58 C53 P3 121.0(4)
C53 C54 C55 121.3(5)
C53 C54 H54 119.6
C55 C54 H54 119.0
C54 C55 C56 118.9(6)
C54 C55 H55 119.8
C56 C55 H55 121.3
C57 C56 C55 120.9(5)
C57 C56 H56 119.4
C55 C56 H56 119.7
C56 C57 C58 119.8(5)
C56 C57 H57 120.2
C58 C57 H57 120.0
C57 C58 C53 120.3(5)
C57 C58 H58 120.0
C53 C58 H58 119.6
C64 C59 C60 119.3(4)
C64 C59 P3 119.1(4)
C60 C59 P3 121.1(4)
C61 C60 C59 119.9(5)
C61 C60 H60 120.8
C59 C60 H60 119.3
C62 C61 C60 121.0(5)
C62 C61 H61 119.1
C60 C61 H61 119.9
C61 C62 C63 119.2(5)
C61 C62 H62 120.3
C63 C62 H62 120.5
C64 C63 C62 120.3(5)
C64 C63 H63 119.3
C62 C63 H63 120.4
C63 C64 C59 120.2(5)
C63 C64 H64 120.5
C59 C64 H64 119.3
Si1 C65 H65A 109.5
Si1 C65 H65B 109.4
H65A C65 H65B 109.5
Si1 C65 H65C 109.5
H65A C65 H65C 109.5
H65B C65 H65C 109.5
Si1 C66 H66A 109.6
Si1 C66 H66B 109.4
H66A C66 H66B 109.5
Si1 C66 H66C 109.4
H66A C66 H66C 109.5
H66B C66 H66C 109.5
Si2 C67 H67A 109.3
Si2 C67 H67B 109.4
H67A C67 H67B 109.5
Si2 C67 H67C 109.8
H67A C67 H67C 109.5
H67B C67 H67C 109.5
Si2 C68 H68A 109.4
Si2 C68 H68B 109.6
H68A C68 H68B 109.5
Si2 C68 H68C 109.4
H68A C68 H68C 109.5
H68B C68 H68C 109.5
C74 C69 C70 117.7(6)
C74 C69 C75 122.2(6)
C70 C69 C75 120.1(6)
C69 C70 C71 120.4(6)
C69 C70 H70 119.0
C71 C70 H70 120.7
C72 C71 C70 120.9(6)
C72 C71 H71 119.2
C70 C71 H71 120.0
C73 C72 C71 118.6(6)
C73 C72 H72 121.5
C71 C72 H72 119.9
C72 C73 C74 120.4(6)
C72 C73 H73 120.3
C74 C73 H73 119.2
C69 C74 C73 122.1(6)
C69 C74 H74 119.5
C73 C74 H74 118.4
C69 C75 H75A 109.5
C69 C75 H75B 109.1
H75A C75 H75B 109.5
C69 C75 H75C 109.8
H75A C75 H75C 109.5
H75B C75 H75C 109.5

loop_
_geom_bond_atom_site_label_1
_geom_bond_atom_site_label_2
_geom_bond_distance
Pt1 P1 2.2826(11)
Pt1 P2 2.3268(12)
Pt1 Si2 2.3509(13)
Pt1 Si1 2.4602(12)
Pt1 Pt2 2.7518(2)
Pt1 H1 1.57(5)
Pt2 P3 2.2447(11)
Pt2 Si1 2.3464(12)
Pt2 Si2 2.4241(12)
Pt2 H2 1.63(5)
P1 C17 1.840(5)
P1 C23 1.841(5)
P1 C11 1.848(5)
P2 C35 1.842(5)
P2 C29 1.843(5)
P2 C41 1.853(5)
P3 C53 1.833(5)
P3 C59 1.833(5)
P3 C47 1.840(5)
Si1 C66 1.887(5)
Si1 C65 1.890(5)
Si1 H1 1.79(5)
Si2 C67 1.884(5)
Si2 C68 1.898(5)
Si2 H2 1.95(5)
C11 C12 1.395(7)
C11 C16 1.396(7)
C12 C13 1.382(7)
C12 H12 0.9601
C13 C14 1.376(8)
C13 H13 0.9600
C14 C15 1.380(9)
C14 H14 0.9599
C15 C16 1.413(7)
C15 H15 0.9601
C16 H16 0.9598
C17 C18 1.401(6)
C17 C22 1.405(6)
C18 C19 1.389(7)
C18 H18 0.9601
C19 C20 1.384(8)
C19 H19 0.9600
C20 C21 1.394(8)
C20 H20 0.9600
C21 C22 1.385(7)
C21 H21 0.9600
C22 H22 0.9600
C23 C28 1.380(7)
C23 C24 1.397(7)
C24 C25 1.399(7)
C24 H24 0.9601
C25 C26 1.389(9)
C25 H25 0.9600
C26 C27 1.389(8)
C26 H26 0.9601
C27 C28 1.394(7)
C27 H27 0.9600
C28 H28 0.9599
C29 C34 1.394(7)
C29 C30 1.394(7)
C30 C31 1.390(7)
C30 H30 0.9599
C31 C32 1.363(8)
C31 H31 0.9600
C32 C33 1.373(9)
C32 H32 0.9600
C33 C34 1.397(8)
C33 H33 0.9600
C34 H34 0.9601
C35 C40 1.389(7)
C35 C36 1.390(7)
C36 C37 1.405(6)
C36 H36 0.9599
C37 C38 1.376(8)
C37 H37 0.9600
C38 C39 1.403(8)
C38 H38 0.9600
C39 C40 1.395(7)
C39 H39 0.9599
C40 H40 0.9601
C41 C42 1.394(7)
C41 C46 1.399(7)
C42 C43 1.395(7)
C42 H42 0.9599
C43 C44 1.389(8)
C43 H43 0.9600
C44 C45 1.387(8)
C44 H44 0.9600
C45 C46 1.397(7)
C45 H45 0.9599
C46 H46 0.9598
C47 C48 1.398(6)
C47 C52 1.404(7)
C48 C49 1.394(7)
C48 H48 0.9600
C49 C50 1.383(8)
C49 H49 0.9600
C50 C51 1.389(8)
C50 H50 0.9599
C51 C52 1.404(7)
C51 H51 0.9600
C52 H52 0.9600
C53 C54 1.371(7)
C53 C58 1.410(7)
C54 C55 1.390(8)
C54 H54 0.9601
C55 C56 1.392(9)
C55 H55 0.9599
C56 C57 1.368(8)
C56 H56 0.9600
C57 C58 1.385(7)
C57 H57 0.9602
C58 H58 0.9600
C59 C64 1.394(7)
C59 C60 1.398(6)
C60 C61 1.386(7)
C60 H60 0.9601
C61 C62 1.381(8)
C61 H61 0.9600
C62 C63 1.395(7)
C62 H62 0.9599
C63 C64 1.389(7)
C63 H63 0.9598
C64 H64 0.9599
C65 H65A 0.9599
C65 H65B 0.9601
C65 H65C 0.9600
C66 H66A 0.9600
C66 H66B 0.9599
C66 H66C 0.9601
C67 H67A 0.9599
C67 H67B 0.9599
C67 H67C 0.9600
C68 H68A 0.9599
C68 H68B 0.9602
C68 H68C 0.9601
C69 C74 1.380(9)
C69 C70 1.398(8)
C69 C75 1.484(9)
C70 C71 1.399(8)
C70 H70 0.9599
C71 C72 1.385(8)
C71 H71 0.9601
C72 C73 1.382(8)
C72 H72 0.9601
C73 C74 1.383(9)
C73 H73 0.9599
C74 H74 0.9602
C75 H75A 0.9601
C75 H75B 0.9601
C75 H75C 0.9599
